data_2010286
loop_
_publ_author_name
'Armes, S.P.'
'Chaloner, P.A.'
'Hitchcock, P.B.'
'Simmons, M.R.'

_publ_section_title
;
 2,2'-Bithiophene-5-carbaldehyde
;
_journal_issue 12
_journal_name_full 'Acta Crystallographica Section C'
_journal_page_first 1945
_journal_page_last 1947
_journal_paper_doi 10.1107/S0108270194004798
_journal_volume 50
_journal_year 1994
_chemical_formula_sum 'C9 H6 O S2'
_chemical_formula_weight 194.3
_space_group_IT_number 61
_symmetry_cell_setting orthorhombic
_symmetry_space_group_name_Hall '-P 2ac 2ab'
_symmetry_space_group_name_H-M 'P b c a'
_atom_type_scat_source 'MolEN (Fair, 1990)'
_cell_angle_alpha 90.
_cell_angle_beta 90.
_cell_angle_gamma 90.
_cell_formula_units_Z 8
_cell_length_a 7.490(2)
_cell_length_b 21.689(3)
_cell_length_c 11.170(6)
_cell_measurement_reflns_used 25
_cell_measurement_temperature 293
_cell_measurement_theta_max 10
_cell_measurement_theta_min 7
_cell_volume 1814.6(11)
_diffrn_measurement_device 'Enraf-Nonius CAD-4'
_diffrn_measurement_method \q-2\q
_diffrn_radiation_type MoK\a
_diffrn_radiation_wavelength 0.71069
_diffrn_reflns_limit_h_max 9
_diffrn_reflns_limit_h_min 0
_diffrn_reflns_limit_k_max 28
_diffrn_reflns_limit_k_min 0
_diffrn_reflns_limit_l_max 14
_diffrn_reflns_limit_l_min 0
_diffrn_reflns_number 2522
_diffrn_reflns_theta_max 28
_diffrn_standards_decay_% -1.2
_diffrn_standards_interval_time 60
_diffrn_standards_number 2
_exptl_absorpt_coefficient_mu 0.51
_exptl_absorpt_correction_type none
_exptl_crystal_colour 'pale green'
_exptl_crystal_density_diffrn 1.42
_exptl_crystal_description blocks
_exptl_crystal_size_max 'Cut to 0.15'
_exptl_crystal_size_mid 0.15
_exptl_crystal_size_min 0.1
_refine_diff_density_max 0.41
_refine_diff_density_min -1.0
_refine_ls_extinction_method none
_refine_ls_goodness_of_fit_obs 1.6
_refine_ls_hydrogen_treatment 'were fixed at calculated positions with Uiso = 1.3Ueq of the parent atom'
_refine_ls_number_parameters 109
_refine_ls_number_reflns 1111
_refine_ls_R_factor_obs 0.065
_refine_ls_shift/esd_max 0.01
_refine_ls_structure_factor_coef F
_refine_ls_weighting_details 'w = 1/\s^2^(F)'
_refine_ls_weighting_scheme calc
_refine_ls_wR_factor_obs 0.066
_reflns_number_observed 1111
_reflns_number_total 2522
_reflns_observed_criterion |F^2^|>2\s(F^2^)
_cod_data_source_file ha1104.cif
_cod_data_source_block ha1104a
_cod_depositor_comments
;
The following automatic conversions were performed:

'_refine_ls_weighting_scheme' value '1/\s^2^(F)' was changed to
'calc'. New tag '_refine_ls_weighting_details' was created. The value
of the new tag was set to 'w = 1/\s^2^(F)'.

Automatic conversion script
Id: cif_fix_values 3143 2015-03-26 13:38:13Z robertas 
;
_cod_original_cell_volume 1815
_cod_database_code 2010286

loop_
_symmetry_equiv_pos_as_xyz
x,y,z
1/2+x,y,1/2-z
x,1/2-y,1/2+z
1/2-x,1/2+y,z
-x,-y,-z
1/2-x,-y,1/2+z
-x,1/2+y,1/2-z
1/2+x,1/2-y,-z

loop_
_atom_site_label
_atom_site_fract_x
_atom_site_fract_y
_atom_site_fract_z
_atom_site_U_iso_or_equiv
S1 -.0192(3) .34416(9) .7776(2) .1070(10)
S2 .07723(16) .48964(5) .78663(10) .0510(10)
O .1032(5) .6261(2) .7193(3) .082(2)
C1 -.0190(9) .2738(3) .8327(7) .114(5)
C2 .0679(9) .2696(3) .9351(6) .109(5)
C3 .1412(5) .3242(2) .9792(3) .055(2)
C4 .0966(6) .3738(2) .8898(4) .055(3)
C5 .1449(6) .4380(2) .8956(4) .044(2)
C6 .2437(7) .4670(2) .9815(4) .057(3)
C7 .2636(7) .5303(2) .9603(4) .060(3)
C8 .1810(6) .5497(2) .8583(4) .048(2)
C9 .1743(7) .6115(2) .8116(4) .065(3)
H1 -.069 .236 .806 ?
H2 .074 .231 .978 ?
H3 .214 .330 1.052 ?
H6 .290 .447 1.051 ?
H7 .324 .557 1.012 ?
H9 .249 .642 .853 ?

loop_
_geom_angle_atom_site_label_1
_geom_angle_atom_site_label_2
_geom_angle_atom_site_label_3
_geom_angle
_geom_angle_publ_flag
C1 S1 C4 94.4(3) yes
S1 C1 C2 112.9(5) yes
C2 C3 C4 106.6(4) yes
S1 C4 C5 122.7(4) yes
S2 C5 C4 121.4(3) yes
C4 C5 C6 127.8(4) yes
C6 C7 C8 113.3(4) yes
S2 C8 C9 121.5(3) yes
O C9 C8 124.8(4) yes
C5 S2 C8 91.7(2) yes
C1 C2 C3 116.2(6) yes
S1 C4 C3 110.0(3) yes
C3 C4 C5 127.3(4) yes
S2 C5 C6 110.8(3) yes
C5 C6 C7 113.0(4) yes
S2 C8 C7 111.2(3) yes
C7 C8 C9 127.3(4) yes

loop_
_geom_bond_atom_site_label_1
_geom_bond_atom_site_label_2
_geom_bond_site_symmetry_1
_geom_bond_site_symmetry_2
_geom_bond_distance
_geom_bond_publ_flag
S1 C1 . . 1.645(7) yes
S2 C5 . . 1.729(4) yes
O C9 . . 1.203(6) yes
C2 C3 . . 1.395(7) yes
C4 C5 . . 1.442(6) yes
C6 C7 . . 1.400(7) yes
C8 C9 . . 1.440(6) yes
S1 C4 . . 1.654(5) yes
S2 C8 . . 1.715(4) yes
C1 C2 . . 1.320(10) yes
C3 C4 . . 1.504(6) yes
C5 C6 . . 1.365(6) yes
C7 C8 . . 1.362(6) yes
